data_1556104
loop_
_publ_author_name
'Magnus, Philip'
'Matthews, Kenneth S.'
'Lynch, Vince'

_publ_section_title
;
 New strategy for the synthesis of tetrahydroisoquinoline alkaloids.
;
_journal_issue 12
_journal_name_full 'Organic letters'
_journal_page_first 2181
_journal_page_last 2184
_journal_paper_doi 10.1021/ol034683+
_journal_volume 5
_journal_year 2003
_chemical_formula_sum 'C19 H19 N O3 S'
_chemical_formula_weight 341.41
_space_group_IT_number 14
_space_group_name_Hall '-P 2ybc'
_space_group_name_H-M_alt 'P 1 21/c 1'
_symmetry_cell_setting monoclinic
_symmetry_space_group_name_H-M 'P 1 21/c 1'
_atom_sites_solution_hydrogens geom
_atom_sites_solution_primary direct
_atom_sites_solution_secondary difmap
_audit_creation_method SHELXL-97
_cell_angle_alpha 90.00
_cell_angle_beta 92.423(1)
_cell_angle_gamma 90.00
_cell_formula_units_Z 4
_cell_length_a 11.0472(2)
_cell_length_b 7.6308(1)
_cell_length_c 19.6869(3)
_cell_measurement_temperature 153(2)
_cell_volume 1658.10(4)
_computing_structure_refinement 'SHELXL-97 (Sheldrick, 1997)'
_computing_structure_solution 'SHELXS-97 (Sheldrick, 1990)'
_diffrn_ambient_temperature 153(2)
_diffrn_measured_fraction_theta_full 0.997
_diffrn_measured_fraction_theta_max 0.997
_diffrn_measurement_device_type 'Nonius Kappa CCD'
_diffrn_measurement_method \w-scans
_diffrn_radiation_monochromator graphite
_diffrn_radiation_source 'fine-focus sealed tube'
_diffrn_radiation_type MoK\a
_diffrn_radiation_wavelength 0.71073
_diffrn_reflns_av_R_equivalents 0.0218
_diffrn_reflns_av_sigmaI/netI 0.0413
_diffrn_reflns_limit_h_max 14
_diffrn_reflns_limit_h_min -14
_diffrn_reflns_limit_k_max 9
_diffrn_reflns_limit_k_min -9
_diffrn_reflns_limit_l_max 25
_diffrn_reflns_limit_l_min -25
_diffrn_reflns_number 6798
_diffrn_reflns_theta_full 27.50
_diffrn_reflns_theta_max 27.50
_diffrn_reflns_theta_min 3.25
_exptl_absorpt_coefficient_mu 0.212
_exptl_absorpt_correction_type none
_exptl_crystal_colour colorless
_exptl_crystal_density_diffrn 1.368
_exptl_crystal_density_method 'not measured'
_exptl_crystal_description plates
_exptl_crystal_F_000 720
_exptl_crystal_size_max 0.29
_exptl_crystal_size_mid 0.25
_exptl_crystal_size_min 0.04
_refine_diff_density_max 0.272
_refine_diff_density_min -0.262
_refine_diff_density_rms 0.042
_refine_ls_extinction_coef 0.0052(10)
_refine_ls_extinction_expression Fc^*^=kFc[1+0.001xFc^2^\l^3^/sin(2\q)]^-1/4^
_refine_ls_extinction_method SHELXL
_refine_ls_goodness_of_fit_ref 1.025
_refine_ls_hydrogen_treatment mixed
_refine_ls_matrix_type full
_refine_ls_number_parameters 294
_refine_ls_number_reflns 3797
_refine_ls_number_restraints 0
_refine_ls_restrained_S_all 1.025
_refine_ls_R_factor_all 0.0566
_refine_ls_R_factor_gt 0.0391
_refine_ls_shift/su_max 0.001
_refine_ls_shift/su_mean 0.000
_refine_ls_structure_factor_coef Fsqd
_refine_ls_weighting_details 'calc w=1/[\s^2^(Fo^2^)+(0.0181P)^2^+0.9402P] where P=(Fo^2^+2Fc^2^)/3'
_refine_ls_weighting_scheme calc
_refine_ls_wR_factor_gt 0.0753
_refine_ls_wR_factor_ref 0.0811
_reflns_number_gt 3041
_reflns_number_total 3797
_reflns_threshold_expression >2sigma(I)
_cod_data_source_file ol034683%2Bsi20030423_121810.cif
_cod_data_source_block cmpd_14
_cod_depositor_comments
;
The following automatic conversions were performed:

data item '_symmetry_cell_setting' value 'Monoclinic' was changed to
'monoclinic' in accordance with the
/home/saulius/struct/COD-crude-data/automatic-downloads/DataCite-retrospective/ACS/depositions/lib/dictionaries/cif_core.dic
dictionary named 'cif_core.dic' version 2.4.2 last updated on
2011-04-26.

Automatic conversion script
Id: cif_fix_values 6909 2019-04-08 15:41:33Z antanas 
;
_cod_original_sg_symbol_H-M P21/c
_cod_database_code 1556104

loop_
_symmetry_equiv_pos_as_xyz
'x, y, z'
'-x, y+1/2, -z+1/2'
'-x, -y, -z'
'x, -y-1/2, z-1/2'

loop_
_atom_site_label
_atom_site_type_symbol
_atom_site_fract_x
_atom_site_fract_y
_atom_site_fract_z
_atom_site_U_iso_or_equiv
_atom_site_adp_type
_atom_site_occupancy
_atom_site_symmetry_multiplicity
_atom_site_calc_flag
O1 O 0.28176(9) 0.53527(13) 0.28633(5) 0.0233(2) Uani 1 1 d
C2 C 0.25872(16) 0.7130(2) 0.26536(8) 0.0280(4) Uani 1 1 d
C3 C 0.33619(14) 0.8469(2) 0.30453(7) 0.0249(3) Uani 1 1 d
C4 C 0.47132(15) 0.8445(2) 0.29061(8) 0.0275(3) Uani 1 1 d
C5 C 0.54239(13) 0.70733(19) 0.33098(7) 0.0213(3) Uani 1 1 d
C6 C 0.66565(14) 0.6836(2) 0.32056(7) 0.0250(3) Uani 1 1 d
C7 C 0.73253(15) 0.5578(2) 0.35642(8) 0.0273(3) Uani 1 1 d
C8 C 0.67663(14) 0.4511(2) 0.40289(8) 0.0264(3) Uani 1 1 d
C9 C 0.55460(14) 0.47438(19) 0.41437(7) 0.0219(3) Uani 1 1 d
C10 C 0.48792(13) 0.60516(18) 0.38011(7) 0.0190(3) Uani 1 1 d
C11 C 0.35646(13) 0.63704(18) 0.39673(7) 0.0192(3) Uani 1 1 d
C12 C 0.27226(13) 0.51104(19) 0.35716(7) 0.0204(3) Uani 1 1 d
N13 N 0.32043(11) 0.81630(15) 0.37745(6) 0.0217(3) Uani 1 1 d
S14 S 0.11762(4) 0.54275(5) 0.38691(2) 0.02778(12) Uani 1 1 d
C15 C 0.05907(13) 0.3277(2) 0.37677(8) 0.0249(3) Uani 1 1 d
C16 C 0.07338(14) 0.2315(2) 0.31776(9) 0.0294(4) Uani 1 1 d
C17 C 0.02514(16) 0.0647(2) 0.31162(11) 0.0414(5) Uani 1 1 d
C18 C -0.03937(18) -0.0061(3) 0.36354(13) 0.0514(6) Uani 1 1 d
C19 C -0.05479(19) 0.0901(3) 0.42187(12) 0.0537(6) Uani 1 1 d
C20 C -0.00554(16) 0.2573(3) 0.42908(10) 0.0395(4) Uani 1 1 d
C21 C 0.33309(13) 0.9559(2) 0.42034(8) 0.0256(3) Uani 1 1 d
O22 O 0.33951(11) 1.10706(14) 0.40224(6) 0.0372(3) Uani 1 1 d
O23 O 0.33474(10) 0.90529(14) 0.48608(5) 0.0303(3) Uani 1 1 d
C24 C 0.3490(2) 1.0477(3) 0.53447(11) 0.0420(5) Uani 1 1 d
H2A H 0.2747(15) 0.716(2) 0.2170(9) 0.031(4) Uiso 1 1 d
H2B H 0.1724(16) 0.740(2) 0.2714(8) 0.031(5) Uiso 1 1 d
H3 H 0.3018(14) 0.962(2) 0.2935(8) 0.024(4) Uiso 1 1 d
H4A H 0.4808(16) 0.823(2) 0.2421(9) 0.039(5) Uiso 1 1 d
H4B H 0.5050(16) 0.960(2) 0.3027(8) 0.033(5) Uiso 1 1 d
H6 H 0.7031(15) 0.758(2) 0.2871(8) 0.031(4) Uiso 1 1 d
H7 H 0.8163(16) 0.543(2) 0.3495(8) 0.030(4) Uiso 1 1 d
H8 H 0.7214(15) 0.361(2) 0.4277(8) 0.028(4) Uiso 1 1 d
H9 H 0.5137(14) 0.401(2) 0.4460(8) 0.024(4) Uiso 1 1 d
H11 H 0.3460(13) 0.620(2) 0.4459(8) 0.019(4) Uiso 1 1 d
H12 H 0.2926(13) 0.390(2) 0.3668(7) 0.014(4) Uiso 1 1 d
H16 H 0.1165(16) 0.285(2) 0.2813(9) 0.037(5) Uiso 1 1 d
H17 H 0.0352(19) 0.000(3) 0.2689(11) 0.057(6) Uiso 1 1 d
H18 H -0.071(2) -0.125(3) 0.3594(11) 0.066(7) Uiso 1 1 d
H19 H -0.096(2) 0.043(3) 0.4613(12) 0.068(7) Uiso 1 1 d
H20 H -0.0138(17) 0.322(3) 0.4714(10) 0.044(5) Uiso 1 1 d
H24A H 0.348(2) 0.992(3) 0.5784(12) 0.063(7) Uiso 1 1 d
H24B H 0.425(2) 1.116(3) 0.5253(10) 0.054(6) Uiso 1 1 d
H24C H 0.280(2) 1.136(3) 0.5270(10) 0.060(6) Uiso 1 1 d

loop_
_atom_site_aniso_label
_atom_site_aniso_U_11
_atom_site_aniso_U_22
_atom_site_aniso_U_33
_atom_site_aniso_U_23
_atom_site_aniso_U_13
_atom_site_aniso_U_12
O1 0.0287(6) 0.0204(5) 0.0208(5) -0.0015(4) 0.0020(4) -0.0011(5)
C2 0.0328(9) 0.0256(8) 0.0251(8) 0.0054(7) -0.0045(7) -0.0011(7)
C3 0.0311(8) 0.0183(8) 0.0252(7) 0.0068(6) -0.0019(6) 0.0007(6)
C4 0.0322(9) 0.0240(8) 0.0262(8) 0.0075(7) 0.0013(7) -0.0038(7)
C5 0.0279(8) 0.0175(7) 0.0184(7) -0.0018(6) 0.0001(6) -0.0033(6)
C6 0.0284(8) 0.0244(8) 0.0225(7) -0.0027(6) 0.0058(6) -0.0058(7)
C7 0.0224(8) 0.0296(9) 0.0303(8) -0.0068(7) 0.0033(6) -0.0001(7)
C8 0.0297(8) 0.0239(8) 0.0254(7) -0.0015(7) -0.0028(6) 0.0056(7)
C9 0.0281(8) 0.0184(7) 0.0194(7) -0.0005(6) 0.0021(6) -0.0001(6)
C10 0.0232(7) 0.0162(7) 0.0177(6) -0.0037(5) 0.0004(6) -0.0014(6)
C11 0.0250(7) 0.0140(7) 0.0188(7) 0.0015(5) 0.0029(6) 0.0013(6)
C12 0.0208(7) 0.0167(7) 0.0239(7) 0.0000(6) 0.0043(6) 0.0008(6)
N13 0.0265(7) 0.0138(6) 0.0248(6) 0.0004(5) 0.0011(5) 0.0013(5)
S14 0.0240(2) 0.0217(2) 0.0383(2) -0.00564(17) 0.00851(16) 0.00013(16)
C15 0.0177(7) 0.0222(8) 0.0348(8) 0.0027(6) 0.0003(6) 0.0010(6)
C16 0.0224(8) 0.0255(8) 0.0401(9) -0.0024(7) 0.0010(7) 0.0008(7)
C17 0.0274(9) 0.0278(10) 0.0684(13) -0.0091(9) -0.0060(9) 0.0011(8)
C18 0.0350(10) 0.0269(11) 0.0909(17) 0.0110(11) -0.0125(11) -0.0089(8)
C19 0.0368(11) 0.0575(14) 0.0667(14) 0.0276(12) 0.0001(10) -0.0199(10)
C20 0.0306(9) 0.0490(12) 0.0391(10) 0.0077(9) 0.0051(8) -0.0089(8)
C21 0.0199(7) 0.0198(8) 0.0369(8) -0.0033(7) 0.0003(6) 0.0000(6)
O22 0.0423(7) 0.0146(6) 0.0540(7) -0.0007(5) -0.0056(6) 0.0005(5)
O23 0.0371(6) 0.0241(6) 0.0299(6) -0.0104(5) 0.0055(5) -0.0056(5)
C24 0.0465(12) 0.0365(11) 0.0436(11) -0.0229(9) 0.0098(9) -0.0114(10)

loop_
_atom_type_symbol
_atom_type_description
_atom_type_scat_dispersion_real
_atom_type_scat_dispersion_imag
_atom_type_scat_source
C C 0.0033 0.0016 'International Tables Vol C Tables 4.2.6.8 and 6.1.1.4'
H H 0.0000 0.0000 'International Tables Vol C Tables 4.2.6.8 and 6.1.1.4'
N N 0.0061 0.0033 'International Tables Vol C Tables 4.2.6.8 and 6.1.1.4'
O O 0.0106 0.0060 'International Tables Vol C Tables 4.2.6.8 and 6.1.1.4'
S S 0.1246 0.1234 'International Tables Vol C Tables 4.2.6.8 and 6.1.1.4'

loop_
_geom_angle_atom_site_label_1
_geom_angle_atom_site_label_2
_geom_angle_atom_site_label_3
_geom_angle
C12 O1 C2 112.75(11)
O1 C2 C3 113.52(12)
O1 C2 H2A 105.6(10)
C3 C2 H2A 110.8(10)
O1 C2 H2B 109.0(10)
C3 C2 H2B 108.7(10)
H2A C2 H2B 109.1(13)
N13 C3 C2 107.48(12)
N13 C3 C4 109.24(12)
C2 C3 C4 115.69(14)
N13 C3 H3 107.3(9)
C2 C3 H3 106.7(9)
C4 C3 H3 110.1(9)
C5 C4 C3 113.75(13)
C5 C4 H4A 108.9(11)
C3 C4 H4A 108.8(11)
C5 C4 H4B 108.2(10)
C3 C4 H4B 107.9(10)
H4A C4 H4B 109.2(14)
C6 C5 C10 118.68(13)
C6 C5 C4 119.97(13)
C10 C5 C4 121.34(13)
C7 C6 C5 121.10(14)
C7 C6 H6 120.9(10)
C5 C6 H6 118.0(10)
C6 C7 C8 119.95(15)
C6 C7 H7 120.9(10)
C8 C7 H7 119.1(10)
C9 C8 C7 119.63(15)
C9 C8 H8 119.2(10)
C7 C8 H8 121.1(10)
C8 C9 C10 120.58(14)
C8 C9 H9 121.1(9)
C10 C9 H9 118.3(10)
C9 C10 C5 119.93(14)
C9 C10 C11 119.93(13)
C5 C10 C11 120.14(13)
N13 C11 C10 110.10(12)
N13 C11 C12 107.55(11)
C10 C11 C12 110.83(11)
N13 C11 H11 109.5(9)
C10 C11 H11 110.0(9)
C12 C11 H11 108.9(9)
O1 C12 C11 110.57(11)
O1 C12 S14 113.82(10)
C11 C12 S14 107.90(10)
O1 C12 H12 107.0(8)
C11 C12 H12 111.6(8)
S14 C12 H12 105.9(9)
C21 N13 C11 123.21(12)
C21 N13 C3 117.84(12)
C11 N13 C3 110.95(11)
C15 S14 C12 100.44(7)
C20 C15 C16 119.79(16)
C20 C15 S14 118.20(13)
C16 C15 S14 121.99(12)
C17 C16 C15 120.17(17)
C17 C16 H16 121.5(11)
C15 C16 H16 118.3(11)
C18 C17 C16 120.3(2)
C18 C17 H17 121.0(13)
C16 C17 H17 118.6(13)
C19 C18 C17 119.62(19)
C19 C18 H18 120.4(13)
C17 C18 H18 119.9(13)
C18 C19 C20 120.73(19)
C18 C19 H19 122.6(14)
C20 C19 H19 116.6(14)
C15 C20 C19 119.41(19)
C15 C20 H20 120.6(12)
C19 C20 H20 120.0(12)
O22 C21 O23 123.80(14)
O22 C21 N13 124.63(15)
O23 C21 N13 111.56(13)
C21 O23 C24 114.35(14)
O23 C24 H24A 104.6(13)
O23 C24 H24B 109.9(12)
H24A C24 H24B 115.6(17)
O23 C24 H24C 109.7(12)
H24A C24 H24C 112.3(18)
H24B C24 H24C 104.8(17)

loop_
_geom_bond_atom_site_label_1
_geom_bond_atom_site_label_2
_geom_bond_distance
O1 C12 1.4149(17)
O1 C2 1.4371(19)
C2 C3 1.522(2)
C2 H2A 0.976(17)
C2 H2B 0.988(18)
C3 N13 1.4719(18)
C3 C4 1.529(2)
C3 H3 0.979(17)
C4 C5 1.514(2)
C4 H4A 0.979(18)
C4 H4B 0.985(18)
C5 C6 1.397(2)
C5 C10 1.398(2)
C6 C7 1.386(2)
C6 H6 0.973(18)
C7 C8 1.389(2)
C7 H7 0.949(17)
C8 C9 1.388(2)
C8 H8 0.967(17)
C9 C10 1.397(2)
C9 H9 0.965(16)
C10 C11 1.522(2)
C11 N13 1.4700(18)
C11 C12 1.528(2)
C11 H11 0.988(15)
C12 S14 1.8451(15)
C12 H12 0.966(15)
N13 C21 1.3628(19)
S14 C15 1.7719(16)
C15 C20 1.386(2)
C15 C16 1.389(2)
C16 C17 1.383(2)
C16 H16 0.969(18)
C17 C18 1.380(3)
C17 H17 0.99(2)
C18 C19 1.379(3)
C18 H18 0.97(2)
C19 C20 1.392(3)
C19 H19 0.99(2)
C20 H20 0.974(19)
C21 O22 1.2103(19)
C21 O23 1.3500(19)
O23 C24 1.449(2)
C24 H24A 0.97(2)
C24 H24B 1.01(2)
C24 H24C 1.03(2)

loop_
_geom_hbond_atom_site_label_D
_geom_hbond_atom_site_label_H
_geom_hbond_atom_site_label_A
_geom_hbond_distance_DH
_geom_hbond_distance_HA
_geom_hbond_distance_DA
_geom_hbond_angle_DHA
_geom_hbond_site_symmetry_A
C12 H12 O22 0.966(15) 2.322(15) 3.2844(18) 173.9(12) 1_545

loop_
_geom_torsion_atom_site_label_1
_geom_torsion_atom_site_label_2
_geom_torsion_atom_site_label_3
_geom_torsion_atom_site_label_4
_geom_torsion
C12 O1 C2 C3 53.54(17)
O1 C2 C3 N13 -53.28(17)
O1 C2 C3 C4 69.07(17)
N13 C3 C4 C5 38.70(18)
C2 C3 C4 C5 -82.70(17)
C3 C4 C5 C6 176.42(14)
C3 C4 C5 C10 -5.1(2)
C10 C5 C6 C7 2.0(2)
C4 C5 C6 C7 -179.41(14)
C5 C6 C7 C8 0.9(2)
C6 C7 C8 C9 -1.7(2)
C7 C8 C9 C10 -0.6(2)
C8 C9 C10 C5 3.6(2)
C8 C9 C10 C11 -175.89(13)
C6 C5 C10 C9 -4.3(2)
C4 C5 C10 C9 177.18(13)
C6 C5 C10 C11 175.24(13)
C4 C5 C10 C11 -3.3(2)
C9 C10 C11 N13 157.06(12)
C5 C10 C11 N13 -22.47(17)
C9 C10 C11 C12 -84.08(15)
C5 C10 C11 C12 96.40(15)
C2 O1 C12 C11 -55.70(15)
C2 O1 C12 S14 65.94(14)
N13 C11 C12 O1 59.62(14)
C10 C11 C12 O1 -60.78(15)
N13 C11 C12 S14 -65.45(12)
C10 C11 C12 S14 174.15(9)
C10 C11 N13 C21 -89.71(16)
C12 C11 N13 C21 149.43(13)
C10 C11 N13 C3 58.32(15)
C12 C11 N13 C3 -62.54(15)
C2 C3 N13 C21 -151.24(13)
C4 C3 N13 C21 82.50(16)
C2 C3 N13 C11 58.83(15)
C4 C3 N13 C11 -67.43(15)
O1 C12 S14 C15 88.65(11)
C11 C12 S14 C15 -148.25(10)
C12 S14 C15 C20 134.92(13)
C12 S14 C15 C16 -46.85(14)
C20 C15 C16 C17 -1.1(2)
S14 C15 C16 C17 -179.31(13)
C15 C16 C17 C18 1.2(3)
C16 C17 C18 C19 -0.5(3)
C17 C18 C19 C20 -0.3(3)
C16 C15 C20 C19 0.3(3)
S14 C15 C20 C19 178.62(14)
C18 C19 C20 C15 0.4(3)
C11 N13 C21 O22 156.87(15)
C3 N13 C21 O22 10.9(2)
C11 N13 C21 O23 -24.61(19)
C3 N13 C21 O23 -170.61(12)
O22 C21 O23 C24 -2.0(2)
N13 C21 O23 C24 179.51(14)
